data_4339108
loop_
_publ_author_name
'Aronica, Christophe'
'Chastanet, Guillaume'
'Pilet, Guillaume'
'Le Guennic, Boris'
'Robert, Vincent'
'Wernsdorfer, Wolfgang'
'Luneau, Dominique'

_publ_section_title
;
 Cubane variations: syntheses, structures, and magnetic property analyses
 of lanthanide(III)-copper(II) architectures with controlled nuclearities.
;
_journal_issue 15
_journal_name_full 'Inorganic chemistry'
_journal_page_first 6108
_journal_page_last 6119
_journal_paper_doi 10.1021/ic700645q
_journal_volume 46
_journal_year 2007
_chemical_formula_moiety 'C28 H32 Cu4 F12 N4 O8'
_chemical_formula_sum 'C28 H32 Cu4 F12 N4 O8'
_chemical_formula_weight 1034.74
_space_group_IT_number 14
_symmetry_cell_setting monoclinic
_symmetry_space_group_name_Hall '-P 2ybc'
_symmetry_space_group_name_H-M 'P 1 21/c 1'
_atom_sites_solution_hydrogens geom
_atom_sites_solution_primary direct
_audit_creation_date 06-02-14
_audit_creation_method CRYSTALS_ver_12.82
_cell_angle_alpha 90
_cell_angle_beta 96.785(2)
_cell_angle_gamma 90
_cell_formula_units_Z 4
_cell_length_a 13.8390(4)
_cell_length_b 12.2627(4)
_cell_length_c 22.6302(5)
_cell_measurement_reflns_used 7153
_cell_measurement_temperature 290
_cell_measurement_theta_max 28
_cell_measurement_theta_min 0
_cell_volume 3813.53(19)
_computing_cell_refinement 'DENZO/SCALEPACK (Otwinowski & Minor, 1997)'
_computing_data_collection 'COLLECT. Nonius (1997-2001).'
_computing_data_reduction 'DENZO/SCALEPACK (Otwinowski & Minor, 1997)'
_computing_molecular_graphics 'CAMERON (Watkin et al., 1996)'
_computing_publication_material 'CRYSTALS (Betteridge et al., 2003)'
_computing_structure_refinement 'CRYSTALS (Betteridge et al., 2003)'
_computing_structure_solution 'SIR97 (Altomare et al., 1999)'
_diffrn_ambient_temperature 290
_diffrn_measured_fraction_theta_full 0.959
_diffrn_measured_fraction_theta_max 0.948
_diffrn_measurement_device_type 'Nonius Kappa CCD'
_diffrn_measurement_method \w/2\q
_diffrn_radiation_monochromator graphite
_diffrn_radiation_type 'Mo K\a'
_diffrn_radiation_wavelength 0.71073
_diffrn_reflns_av_R_equivalents 0.043
_diffrn_reflns_limit_h_max 18
_diffrn_reflns_limit_h_min -18
_diffrn_reflns_limit_k_max 14
_diffrn_reflns_limit_k_min -16
_diffrn_reflns_limit_l_max 29
_diffrn_reflns_limit_l_min -29
_diffrn_reflns_number 15018
_diffrn_reflns_theta_full 25.440
_diffrn_reflns_theta_max 27.956
_diffrn_reflns_theta_min 1.482
_diffrn_standards_number 0
_exptl_absorpt_coefficient_mu 2.310
_exptl_absorpt_correction_T_max 0.5214
_exptl_absorpt_correction_T_min 0.4016
_exptl_absorpt_correction_type none
_exptl_crystal_colour blue
_exptl_crystal_density_diffrn 1.802
_exptl_crystal_description plate
_exptl_crystal_F_000 2064
_exptl_crystal_size_max 0.40
_exptl_crystal_size_mid 0.40
_exptl_crystal_size_min 0.28
_refine_diff_density_max 0.63
_refine_diff_density_min -0.55
_refine_ls_extinction_method None
_refine_ls_goodness_of_fit_ref 1.0957
_refine_ls_hydrogen_treatment noref
_refine_ls_matrix_type full
_refine_ls_number_parameters 505
_refine_ls_number_reflns 3959
_refine_ls_number_restraints 12
_refine_ls_R_factor_all 0.1223
_refine_ls_R_factor_gt 0.0523
_refine_ls_shift/su_max 0.002789
_refine_ls_structure_factor_coef F
_refine_ls_weighting_details
;
Method, part 1, Chebychev polynomial, (Watkin, 1994, Prince, 1982)
[weight] = 1.0/[A~0~*T~0~(x)+A~1~*T~1~(x) ... +A~n-1~]*T~n-1~(x)]
where A~i~ are the Chebychev coefficients listed below and x= Fcalc/Fmax
Method = Robust Weighting (Prince, 1982)
W = [weight] * [1-(deltaF/6*sigmaF)^2^]^2^
A~i~ are:
0.665 0.317 0.409
;
_refine_ls_weighting_scheme calc
_refine_ls_wR_factor_all 0.1087
_refine_ls_wR_factor_gt 0.0614
_refine_ls_wR_factor_ref 0.0614
_reflns_limit_h_max 18
_reflns_limit_h_min -18
_reflns_limit_k_max 16
_reflns_limit_k_min 0
_reflns_limit_l_max 29
_reflns_limit_l_min 0
_reflns_number_gt 3959
_reflns_number_total 8680
_reflns_threshold_expression I>3.00u(I)
_oxford_diffrn_Wilson_B_factor 0.00
_oxford_diffrn_Wilson_scale 0.00
_oxford_refine_ls_scale 0.1604(4)
_oxford_structure_analysis_title 'import in P 21/c'
_cod_data_source_file ic700645q.cif
_cod_data_source_block CRYSTALS_cif_3
_cod_depositor_comments
;
The following automatic conversions were performed:

'_symmetry_cell_setting' value 'Monoclinic' changed to 'monoclinic'
according to
/usr/data/users/saulius/automatic-downloads/retrospective/ACS/lib/dictionaries/cif_core.dic
dictionary named 'cif_core.dic' version 2.4.2 from 2011-04-26.

Automatic conversion script
Id: cif_fix_values 2281 2013-09-26 08:29:07Z andrius 
;
_cod_original_cell_volume 3813.5(2)
_cod_original_sg_symbol_H-M 'P 1 21/c 1 '
_cod_database_code 4339108

loop_
_symmetry_equiv_pos_as_xyz
x,y,z
-x,-y,-z
-x,y+1/2,-z+1/2
x,-y+1/2,z+1/2

loop_
_atom_site_label
_atom_site_type_symbol
_atom_site_fract_x
_atom_site_fract_y
_atom_site_fract_z
_atom_site_U_iso_or_equiv
_atom_site_occupancy
_atom_site_adp_type
_atom_site_refinement_flags_posn
Cu1 Cu 0.81544(6) 0.00832(6) 0.23459(3) 0.0543 1.0000 Uani .
Cu2 Cu 0.76143(6) -0.22382(7) 0.18226(3) 0.0581 1.0000 Uani .
Cu3 Cu 0.88211(6) -0.04394(7) 0.11058(3) 0.0578 1.0000 Uani .
Cu4 Cu 0.65863(6) -0.02550(7) 0.11453(3) 0.0542 1.0000 Uani .
O1 O 0.7595(3) -0.1213(4) 0.08912(18) 0.0550 1.0000 Uani .
C2 C 0.7589(5) -0.1643(7) 0.0302(3) 0.0716 1.0000 Uani .
C3 C 0.8581(6) -0.2107(7) 0.0248(3) 0.0744 1.0000 Uani .
N4 N 0.9323(4) -0.1373(5) 0.0527(2) 0.0624 1.0000 Uani .
C5 C 1.0229(5) -0.1418(6) 0.0417(3) 0.0658 1.0000 Uani .
C6 C 1.0539(6) -0.2220(9) -0.0025(4) 0.0936 1.0000 Uani .
C7 C 1.0957(5) -0.0722(7) 0.0706(3) 0.0695 1.0000 Uani .
C8 C 1.0822(5) 0.0015(6) 0.1129(3) 0.0689 1.0000 Uani .
C9 C 1.1708(3) 0.0680(4) 0.1433(2) 0.0875 1.0000 Uani D
F10 F 1.1829(4) 0.0468(5) 0.1995(3) 0.1212 1.0000 Uani D
F11 F 1.1512(4) 0.1730(5) 0.1351(3) 0.1301 1.0000 Uani D
F12 F 1.2498(4) 0.0438(6) 0.1201(3) 0.1265 1.0000 Uani D
O13 O 1.0028(4) 0.0275(5) 0.1343(2) 0.0777 1.0000 Uani .
O21 O 0.8708(3) -0.1257(3) 0.20588(18) 0.0569 1.0000 Uani .
C22 C 0.9491(6) -0.1892(6) 0.2345(4) 0.0735 1.0000 Uani .
C23 C 0.9602(6) -0.2894(7) 0.1967(4) 0.0840 1.0000 Uani .
N24 N 0.8612(4) -0.3327(5) 0.1781(3) 0.0673 1.0000 Uani .
C25 C 0.8482(6) -0.4271(7) 0.1533(4) 0.0756 1.0000 Uani .
C26 C 0.9318(8) -0.4969(8) 0.1407(5) 0.1113 1.0000 Uani .
C27 C 0.7532(8) -0.4686(6) 0.1366(4) 0.0842 1.0000 Uani .
C28 C 0.6681(6) -0.4171(6) 0.1448(3) 0.0742 1.0000 Uani .
C29 C 0.5665(5) -0.4815(6) 0.1298(4) 0.1165 1.0000 Uani D
F30 F 0.4957(6) -0.4266(7) 0.1390(5) 0.1964 1.0000 Uani D
F31 F 0.5699(7) -0.5623(7) 0.1601(6) 0.2758 1.0000 Uani D
F32 F 0.5597(7) -0.5069(11) 0.0780(5) 0.3123 1.0000 Uani D
O33 O 0.6559(4) -0.3232(4) 0.1649(3) 0.0788 1.0000 Uani .
O41 O 0.8099(3) 0.0609(3) 0.15305(17) 0.0531 1.0000 Uani .
C42 C 0.8237(5) 0.1754(6) 0.1531(3) 0.0615 1.0000 Uani .
C43 C 0.7631(5) 0.2237(5) 0.1973(3) 0.0598 1.0000 Uani .
N44 N 0.7748(4) 0.1553(4) 0.2514(2) 0.0575 1.0000 Uani .
C45 C 0.7455(6) 0.1885(6) 0.2999(3) 0.0634 1.0000 Uani .
C46 C 0.6963(8) 0.2973(8) 0.3044(4) 0.1031 1.0000 Uani .
C47 C 0.7553(6) 0.1228(7) 0.3521(3) 0.0753 1.0000 Uani .
C48 C 0.7899(6) 0.0207(7) 0.3556(3) 0.0716 1.0000 Uani .
C49 C 0.7974(5) -0.0441(5) 0.4171(2) 0.0913 1.0000 Uani D
F50 F 0.7415(5) -0.1262(5) 0.4119(3) 0.1365 1.0000 Uani D
F51 F 0.7719(7) 0.0203(5) 0.4587(2) 0.1670 1.0000 Uani D
F52 F 0.8855(5) -0.0759(6) 0.4312(3) 0.1528 1.0000 Uani D
O53 O 0.8200(4) -0.0393(4) 0.3149(2) 0.0734 1.0000 Uani .
O61 O 0.6787(3) -0.0990(4) 0.19161(18) 0.0558 1.0000 Uani .
C62 C 0.5878(5) -0.1023(6) 0.2152(3) 0.0665 1.0000 Uani .
C63 C 0.5414(6) 0.0074(7) 0.2074(4) 0.0737 1.0000 Uani .
N64 N 0.5532(4) 0.0489(5) 0.1480(2) 0.0602 1.0000 Uani .
C65 C 0.5058(5) 0.1323(6) 0.1250(3) 0.0630 1.0000 Uani .
C66 C 0.4376(6) 0.1967(7) 0.1581(5) 0.0894 1.0000 Uani .
C67 C 0.5199(6) 0.1702(6) 0.0672(4) 0.0721 1.0000 Uani .
C68 C 0.5819(6) 0.1300(7) 0.0318(3) 0.0742 1.0000 Uani .
C69 C 0.5909(6) 0.1806(6) -0.0318(3) 0.1074 1.0000 Uani D
F70 F 0.5925(7) 0.1079(7) -0.0706(3) 0.1917 1.0000 Uani D
F71 F 0.6672(6) 0.2352(7) -0.0289(3) 0.1840 1.0000 Uani D
F72 F 0.5170(7) 0.2436(9) -0.0459(4) 0.2448 1.0000 Uani D
O73 O 0.6423(4) 0.0504(5) 0.0414(2) 0.0762 1.0000 Uani .
H461 H 0.6943 0.3390 0.2656 0.1269 1.0000 Uiso .
H462 H 0.7383 0.3455 0.3357 0.1269 1.0000 Uiso .
H463 H 0.6309 0.2926 0.3166 0.1269 1.0000 Uiso .
H471 H 0.7358 0.1564 0.3899 0.0906 1.0000 Uiso .
H421 H 0.8953 0.1919 0.1651 0.0758 1.0000 Uiso .
H422 H 0.8053 0.2054 0.1121 0.0758 1.0000 Uiso .
H431 H 0.7847 0.3019 0.2081 0.0712 1.0000 Uiso .
H432 H 0.6922 0.2281 0.1801 0.0712 1.0000 Uiso .
H221 H 1.0118 -0.1448 0.2398 0.0862 1.0000 Uiso .
H222 H 0.9354 -0.2118 0.2759 0.0862 1.0000 Uiso .
H231 H 1.0021 -0.3466 0.2195 0.0995 1.0000 Uiso .
H232 H 0.9935 -0.2690 0.1605 0.0995 1.0000 Uiso .
H261 H 0.9956 -0.4612 0.1549 0.1322 1.0000 Uiso .
H262 H 0.9308 -0.5704 0.1627 0.1322 1.0000 Uiso .
H263 H 0.9297 -0.5138 0.0973 0.1322 1.0000 Uiso .
H271 H 0.7466 -0.5441 0.1171 0.0998 1.0000 Uiso .
H21 H 0.7440 -0.1009 0.0001 0.0873 1.0000 Uiso .
H22 H 0.7053 -0.2187 0.0213 0.0873 1.0000 Uiso .
H31 H 0.8635 -0.2837 0.0454 0.0891 1.0000 Uiso .
H32 H 0.8669 -0.2224 -0.0183 0.0891 1.0000 Uiso .
H61 H 0.9959 -0.2671 -0.0211 0.1086 1.0000 Uiso .
H62 H 1.1046 -0.2735 0.0157 0.1086 1.0000 Uiso .
H63 H 1.0808 -0.1833 -0.0371 0.1086 1.0000 Uiso .
H71 H 1.1639 -0.0794 0.0571 0.0814 1.0000 Uiso .
H621 H 0.5960 -0.1244 0.2583 0.0814 1.0000 Uiso .
H622 H 0.5426 -0.1585 0.1927 0.0814 1.0000 Uiso .
H631 H 0.5738 0.0576 0.2393 0.0887 1.0000 Uiso .
H632 H 0.4700 0.0026 0.2131 0.0887 1.0000 Uiso .
H661 H 0.4338 0.1604 0.1997 0.1067 1.0000 Uiso .
H662 H 0.4629 0.2723 0.1669 0.1067 1.0000 Uiso .
H663 H 0.3707 0.1993 0.1377 0.1067 1.0000 Uiso .
H671 H 0.4788 0.2358 0.0510 0.0862 1.0000 Uiso .

loop_
_atom_site_aniso_label
_atom_site_aniso_U_11
_atom_site_aniso_U_22
_atom_site_aniso_U_33
_atom_site_aniso_U_23
_atom_site_aniso_U_13
_atom_site_aniso_U_12
Cu1 0.0719(5) 0.0486(5) 0.0426(4) -0.0021(3) 0.0078(3) 0.0029(4)
Cu2 0.0711(5) 0.0462(5) 0.0562(4) 0.0017(3) 0.0044(4) 0.0043(4)
Cu3 0.0652(5) 0.0593(5) 0.0503(4) -0.0102(4) 0.0127(3) -0.0006(4)
Cu4 0.0634(5) 0.0548(5) 0.0451(4) 0.0032(3) 0.0098(3) 0.0064(4)
O1 0.064(3) 0.057(3) 0.045(2) -0.0118(19) 0.0116(18) 0.001(2)
C2 0.075(5) 0.090(6) 0.048(4) -0.016(4) 0.004(3) -0.003(4)
C3 0.082(5) 0.079(5) 0.065(4) -0.027(4) 0.018(4) 0.001(4)
N4 0.070(4) 0.067(4) 0.052(3) -0.013(3) 0.013(3) 0.001(3)
C5 0.075(5) 0.073(5) 0.051(3) 0.000(3) 0.012(3) 0.009(4)
C6 0.085(6) 0.115(8) 0.083(5) -0.031(5) 0.017(4) 0.011(5)
C7 0.061(4) 0.086(6) 0.064(4) -0.007(4) 0.014(3) -0.005(4)
C8 0.068(5) 0.076(5) 0.063(4) 0.003(4) 0.009(3) -0.006(4)
C9 0.083(6) 0.082(6) 0.101(7) -0.020(5) 0.025(5) -0.016(5)
F10 0.111(4) 0.170(6) 0.081(4) -0.021(4) 0.003(3) -0.020(4)
F11 0.132(5) 0.086(4) 0.169(6) -0.007(4) 0.007(4) -0.029(4)
F12 0.078(3) 0.169(6) 0.137(5) -0.048(4) 0.034(3) -0.033(4)
O13 0.071(3) 0.080(4) 0.084(3) -0.028(3) 0.017(3) -0.011(3)
O21 0.071(3) 0.042(2) 0.057(2) -0.0067(19) 0.004(2) 0.007(2)
C22 0.077(5) 0.062(5) 0.077(5) -0.002(4) -0.013(4) 0.012(4)
C23 0.085(6) 0.067(5) 0.098(6) -0.002(4) -0.002(4) 0.019(4)
N24 0.077(4) 0.056(4) 0.068(4) 0.002(3) 0.002(3) 0.012(3)
C25 0.096(6) 0.058(5) 0.071(5) -0.003(4) 0.001(4) 0.012(4)
C26 0.127(8) 0.077(7) 0.128(8) -0.008(6) 0.008(7) 0.038(6)
C27 0.126(8) 0.051(4) 0.075(5) -0.001(4) 0.010(5) 0.000(5)
C28 0.097(6) 0.046(4) 0.077(5) 0.005(4) 0.000(4) -0.011(4)
C29 0.148(11) 0.040(5) 0.156(11) -0.023(6) -0.008(8) -0.009(6)
F30 0.129(6) 0.137(7) 0.316(13) -0.038(8) -0.005(7) -0.034(5)
F31 0.182(9) 0.137(8) 0.48(2) 0.150(11) -0.072(11) -0.069(7)
F32 0.235(11) 0.55(3) 0.172(9) -0.200(13) 0.089(8) -0.241(14)
O33 0.076(3) 0.058(3) 0.101(4) -0.011(3) 0.004(3) -0.007(3)
O41 0.071(3) 0.048(3) 0.041(2) -0.0018(17) 0.0118(19) 0.003(2)
C42 0.082(5) 0.054(4) 0.051(3) 0.004(3) 0.019(3) 0.006(3)
C43 0.084(5) 0.050(4) 0.046(3) -0.006(3) 0.009(3) 0.002(3)
N44 0.076(4) 0.047(3) 0.050(3) -0.003(2) 0.012(3) 0.000(3)
C45 0.090(5) 0.046(4) 0.054(4) -0.003(3) 0.010(3) 0.000(3)
C46 0.165(9) 0.075(6) 0.075(5) -0.005(4) 0.040(6) 0.044(6)
C47 0.109(6) 0.072(5) 0.046(4) -0.002(3) 0.013(4) 0.006(4)
C48 0.094(5) 0.077(5) 0.042(3) -0.001(3) 0.004(3) -0.008(4)
C49 0.122(8) 0.097(7) 0.055(4) -0.002(4) 0.008(5) -0.011(6)
F50 0.181(6) 0.126(5) 0.103(4) 0.033(4) 0.015(4) -0.054(5)
F51 0.337(11) 0.114(5) 0.058(3) 0.004(3) 0.056(5) 0.024(6)
F52 0.131(5) 0.217(8) 0.104(4) 0.087(5) -0.011(4) -0.010(5)
O53 0.114(4) 0.054(3) 0.052(3) 0.005(2) 0.010(3) 0.014(3)
O61 0.064(3) 0.051(3) 0.054(2) 0.0083(19) 0.014(2) 0.005(2)
C62 0.078(5) 0.060(4) 0.066(4) 0.010(3) 0.024(4) 0.000(4)
C63 0.077(5) 0.073(5) 0.076(5) 0.000(4) 0.029(4) -0.003(4)
N64 0.058(3) 0.062(4) 0.060(3) -0.002(3) 0.006(3) 0.002(3)
C65 0.057(4) 0.053(4) 0.077(5) -0.010(3) 0.002(3) -0.006(3)
C66 0.080(6) 0.065(5) 0.126(7) -0.011(5) 0.021(5) 0.019(4)
C67 0.078(5) 0.049(4) 0.086(5) 0.012(4) -0.003(4) 0.008(4)
C68 0.088(6) 0.072(5) 0.059(4) 0.011(4) -0.006(4) -0.001(4)
C69 0.148(10) 0.087(7) 0.080(6) 0.035(6) -0.017(6) -0.001(7)
F70 0.341(12) 0.171(8) 0.056(3) 0.008(4) -0.003(5) -0.079(8)
F71 0.213(8) 0.211(9) 0.121(5) 0.068(6) -0.007(5) -0.114(7)
F72 0.244(10) 0.313(14) 0.186(8) 0.182(10) 0.062(7) 0.141(10)
O73 0.095(4) 0.081(4) 0.054(3) 0.018(2) 0.015(2) 0.023(3)

loop_
_atom_type_symbol
_atom_type_scat_dispersion_real
_atom_type_scat_dispersion_imag
_atom_type_scat_Cromer_Mann_a1
_atom_type_scat_Cromer_Mann_b1
_atom_type_scat_Cromer_Mann_a2
_atom_type_scat_Cromer_Mann_b2
_atom_type_scat_Cromer_Mann_a3
_atom_type_scat_Cromer_Mann_b3
_atom_type_scat_Cromer_Mann_a4
_atom_type_scat_Cromer_Mann_b4
_atom_type_scat_Cromer_Mann_c
_atom_type_scat_source
C 0.0033 0.0016 2.3100 20.8439 1.0200 10.2075 1.5886 0.5687 0.8650 51.6512 0.2156 'International Tables Vol C 4.2.6.8 and 6.1.1.4'
H 0.0000 0.0000 0.4930 10.5109 0.3229 26.1257 0.1402 3.1424 0.0408 57.7998 0.0030 'International Tables Vol C 4.2.6.8 and 6.1.1.4'
N 0.0061 0.0033 12.2126 0.0057 3.1322 9.8933 2.0125 28.9975 1.1663 0.5826 -11.5290 'International Tables Vol C 4.2.6.8 and 6.1.1.4'
O 0.0106 0.0060 3.0485 13.2771 2.2868 5.7011 1.5463 0.3239 0.8670 32.9089 0.2508 'International Tables Vol C 4.2.6.8 and 6.1.1.4'
F 0.0171 0.0103 3.5392 10.2825 2.6412 4.2944 1.5170 0.2615 1.0243 26.1476 0.2776 'International Tables Vol C 4.2.6.8 and 6.1.1.4'
Cu 0.3201 1.2651 13.3380 3.5828 7.1676 0.2470 5.6158 11.3966 1.6735 64.8126 1.1910 'International Tables Vol C 4.2.6.8 and 6.1.1.4'

loop_
_geom_angle_atom_site_label_1
_geom_angle_atom_site_label_2
_geom_angle_atom_site_label_3
_geom_angle
_geom_angle_publ_flag
O21 Cu1 O41 86.36(17) yes
O21 Cu1 N44 168.5(2) yes
O41 Cu1 N44 84.15(19) yes
O21 Cu1 O53 95.11(19) yes
O41 Cu1 O53 178.51(19) yes
N44 Cu1 O53 94.4(2) yes
O21 Cu1 O61 74.16(17) yes
O41 Cu1 O61 81.79(16) yes
N44 Cu1 O61 110.7(2) yes
O53 Cu1 O61 98.8(2) yes
O1 Cu2 O21 81.33(16) yes
O1 Cu2 N24 104.3(2) yes
O21 Cu2 N24 84.5(2) yes
O1 Cu2 C25 102.16(19) yes
O21 Cu2 C25 105.4(2) yes
N24 Cu2 C25 21.5(3) yes
O1 Cu2 O33 102.7(2) yes
O21 Cu2 O33 175.9(2) yes
N24 Cu2 O33 94.8(3) yes
C25 Cu2 O33 74.3(2) yes
O1 Cu2 O61 75.06(15) yes
O21 Cu2 O61 86.10(18) yes
N24 Cu2 O61 170.6(2) yes
C25 Cu2 O61 167.8(2) yes
O33 Cu2 O61 94.5(2) yes
O1 Cu3 N4 85.1(2) yes
O1 Cu3 O13 177.6(2) yes
N4 Cu3 O13 95.2(2) yes
O1 Cu3 O21 82.73(16) yes
N4 Cu3 O21 115.4(2) yes
O13 Cu3 O21 95.0(2) yes
O1 Cu3 O41 87.82(18) yes
N4 Cu3 O41 166.5(2) yes
O13 Cu3 O41 92.4(2) yes
O21 Cu3 O41 74.97(15) yes
O1 Cu4 O41 75.67(16) yes
O1 Cu4 O61 87.38(17) yes
O41 Cu4 O61 81.62(16) yes
O1 Cu4 N64 170.3(2) yes
O41 Cu4 N64 108.14(19) yes
O61 Cu4 N64 84.4(2) yes
O1 Cu4 O73 93.1(2) yes
O41 Cu4 O73 96.3(2) yes
O61 Cu4 O73 177.7(2) yes
N64 Cu4 O73 95.3(2) yes
Cu2 O1 Cu4 89.49(15) yes
Cu2 O1 Cu3 96.56(17) yes
Cu4 O1 Cu3 105.25(19) yes
Cu2 O1 C2 127.6(4) yes
Cu4 O1 C2 124.6(4) yes
Cu3 O1 C2 108.6(4) yes
O1 C2 C3 108.1(5) yes
O1 C2 H21 108.3 no
C3 C2 H21 110.0 no
O1 C2 H22 110.8 no
C3 C2 H22 113.2 no
H21 C2 H22 106.3 no
C2 C3 N4 109.6(6) yes
C2 C3 H31 108.4 no
N4 C3 H31 109.9 no
C2 C3 H32 110.4 no
N4 C3 H32 110.4 no
H31 C3 H32 108.1 no
C3 N4 Cu3 111.7(4) yes
C3 N4 C5 122.4(6) yes
Cu3 N4 C5 125.7(5) yes
N4 C5 C6 120.7(7) yes
N4 C5 C7 122.1(6) yes
C6 C5 C7 117.2(7) yes
C5 C6 H61 110.9 no
C5 C6 H62 112.5 no
H61 C6 H62 107.9 no
C5 C6 H63 111.4 no
H61 C6 H63 105.9 no
H62 C6 H63 108.0 no
C5 C7 C8 125.5(7) yes
C5 C7 H71 116.1 no
C8 C7 H71 118.4 no
C7 C8 C9 119.8(6) yes
C7 C8 O13 128.9(7) yes
C9 C8 O13 111.3(6) yes
C8 C9 F10 109.4(5) yes
C8 C9 F11 108.0(5) yes
F10 C9 F11 109.54(19) yes
C8 C9 F12 110.9(5) yes
F10 C9 F12 109.52(19) yes
F11 C9 F12 109.48(19) yes
C8 O13 Cu3 122.4(5) yes
Cu3 O21 Cu2 98.16(17) yes
Cu3 O21 Cu1 91.00(16) yes
Cu2 O21 Cu1 106.7(2) yes
Cu3 O21 C22 120.6(4) yes
Cu2 O21 C22 108.1(4) yes
Cu1 O21 C22 127.9(4) yes
O21 C22 C23 108.0(6) yes
O21 C22 H221 110.6 no
C23 C22 H221 111.0 no
O21 C22 H222 110.7 no
C23 C22 H222 110.0 no
H221 C22 H222 106.7 no
C22 C23 N24 107.4(6) yes
C22 C23 H231 111.3 no
N24 C23 H231 110.6 no
C22 C23 H232 109.9 no
N24 C23 H232 110.5 no
H231 C23 H232 107.2 no
C23 N24 Cu2 112.4(5) yes
C23 N24 C25 121.5(7) yes
Cu2 N24 C25 125.3(6) yes
N24 C25 Cu2 33.2(4) yes
N24 C25 C26 121.7(9) yes
Cu2 C25 C26 153.4(7) yes
N24 C25 C27 121.0(8) yes
Cu2 C25 C27 88.4(5) yes
C26 C25 C27 117.3(8) yes
C25 C26 H261 111.2 no
C25 C26 H262 110.8 no
H261 C26 H262 106.8 no
C25 C26 H263 111.9 no
H261 C26 H263 109.1 no
H262 C26 H263 106.9 no
C25 C27 C28 125.8(8) yes
C25 C27 H271 118.0 no
C28 C27 H271 116.2 no
C27 C28 C29 119.2(7) yes
C27 C28 O33 128.8(8) yes
C29 C28 O33 112.0(7) yes
C28 C29 F30 112.9(7) yes
C28 C29 F31 108.0(7) yes
F30 C29 F31 109.5(2) yes
C28 C29 F32 107.3(7) yes
F30 C29 F32 109.5(2) yes
F31 C29 F32 109.6(2) yes
C28 O33 Cu2 121.9(5) yes
Cu4 O41 Cu3 90.33(16) yes
Cu4 O41 Cu1 97.60(17) yes
Cu3 O41 Cu1 106.5(2) yes
Cu4 O41 C42 123.1(4) yes
Cu3 O41 C42 125.2(4) yes
Cu1 O41 C42 109.7(3) yes
O41 C42 C43 107.8(5) yes
O41 C42 H421 108.9 no
C43 C42 H421 110.3 no
O41 C42 H422 110.1 no
C43 C42 H422 111.8 no
H421 C42 H422 108.0 no
C42 C43 N44 108.3(5) yes
C42 C43 H431 111.0 no
N44 C43 H431 109.4 no
C42 C43 H432 111.0 no
N44 C43 H432 110.7 no
H431 C43 H432 106.5 no
C43 N44 Cu1 111.8(4) yes
C43 N44 C45 121.1(6) yes
Cu1 N44 C45 126.3(5) yes
N44 C45 C46 122.0(6) yes
N44 C45 C47 121.6(7) yes
C46 C45 C47 116.4(7) yes
C45 C46 H461 110.8 no
C45 C46 H462 109.1 no
H461 C46 H462 105.0 no
C45 C46 H463 114.0 no
H461 C46 H463 110.0 no
H462 C46 H463 107.5 no
C45 C47 C48 125.2(7) yes
C45 C47 H471 117.5 no
C48 C47 H471 117.3 no
C47 C48 C49 120.2(6) yes
C47 C48 O53 129.5(7) yes
C49 C48 O53 110.3(6) yes
C48 C49 F50 109.7(5) yes
C48 C49 F51 109.4(5) yes
F50 C49 F51 109.49(19) yes
C48 C49 F52 109.3(5) yes
F50 C49 F52 109.5(2) yes
F51 C49 F52 109.43(19) yes
C48 O53 Cu1 122.1(5) yes
Cu1 O61 Cu4 97.50(17) yes
Cu1 O61 Cu2 91.69(17) yes
Cu4 O61 Cu2 106.88(19) yes
Cu1 O61 C62 123.3(4) yes
Cu4 O61 C62 108.0(4) yes
Cu2 O61 C62 125.3(4) yes
O61 C62 C63 108.5(5) yes
O61 C62 H621 111.6 no
C63 C62 H621 110.9 no
O61 C62 H622 110.3 no
C63 C62 H622 108.6 no
H621 C62 H622 107.0 no
C62 C63 N64 109.2(6) yes
C62 C63 H631 108.3 no
N64 C63 H631 110.9 no
C62 C63 H632 110.2 no
N64 C63 H632 110.7 no
H631 C63 H632 107.5 no
C63 N64 Cu4 111.4(5) yes
C63 N64 C65 122.7(6) yes
Cu4 N64 C65 125.5(5) yes
N64 C65 C66 122.3(7) yes
N64 C65 C67 120.8(7) yes
C66 C65 C67 116.9(7) yes
C65 C66 H661 109.2 no
C65 C66 H662 111.1 no
H661 C66 H662 105.6 no
C65 C66 H663 113.3 no
H661 C66 H663 106.9 no
H662 C66 H663 110.4 no
C65 C67 C68 126.7(7) yes
C65 C67 H671 117.0 no
C68 C67 H671 116.3 no
C67 C68 C69 121.6(7) yes
C67 C68 O73 129.1(7) yes
C69 C68 O73 109.3(7) yes
C68 C69 F70 111.6(6) yes
C68 C69 F71 108.6(6) yes
F70 C69 F71 109.5(2) yes
C68 C69 F72 108.3(6) yes
F70 C69 F72 109.3(2) yes
F71 C69 F72 109.5(2) yes
C68 O73 Cu4 121.9(5) yes

loop_
_geom_bond_atom_site_label_1
_geom_bond_atom_site_label_2
_geom_bond_distance
_geom_bond_publ_flag
Cu1 O21 1.956(4) yes
Cu1 O41 1.948(4) yes
Cu1 N44 1.939(5) yes
Cu1 O53 1.903(5) yes
Cu1 O61 2.413(5) yes
Cu2 O1 2.451(4) yes
Cu2 O21 1.958(4) yes
Cu2 N24 1.932(6) yes
Cu2 C25 2.876(8) yes
Cu2 O33 1.907(5) yes
Cu2 O61 1.938(4) yes
Cu3 O1 1.955(4) yes
Cu3 N4 1.930(5) yes
Cu3 O13 1.906(5) yes
Cu3 O21 2.400(4) yes
Cu3 O41 1.950(4) yes
Cu4 O1 1.962(4) yes
Cu4 O41 2.415(4) yes
Cu4 O61 1.954(4) yes
Cu4 N64 1.948(6) yes
Cu4 O73 1.890(5) yes
O1 C2 1.432(7) yes
C2 C3 1.503(10) yes
C2 H21 1.040 no
C2 H22 1.000 no
C3 N4 1.453(9) yes
C3 H31 1.009 no
C3 H32 1.009 no
N4 C5 1.307(9) yes
C5 C6 1.501(10) yes
C5 C7 1.419(11) yes
C6 H61 1.024 no
C6 H62 0.996 no
C6 H63 1.022 no
C7 C8 1.345(10) yes
C7 H71 1.030 no
C8 C9 1.563(8) yes
C8 O13 1.293(9) yes
C9 F10 1.290(8) yes
C9 F11 1.324(8) yes
C9 F12 1.301(7) yes
O21 C22 1.427(8) yes
C22 C23 1.516(11) yes
C22 H221 1.019 no
C22 H222 1.017 no
C23 N24 1.483(10) yes
C23 H231 1.012 no
C23 H232 1.017 no
N24 C25 1.290(10) yes
C25 C26 1.493(12) yes
C25 C27 1.419(12) yes
C26 H261 1.004 no
C26 H262 1.031 no
C26 H263 1.001 no
C27 C28 1.368(12) yes
C27 H271 1.026 no
C28 C29 1.613(9) yes
C28 O33 1.258(9) yes
C29 F30 1.226(11) yes
C29 F31 1.203(11) yes
C29 F32 1.207(11) yes
O41 C42 1.418(8) yes
C42 C43 1.500(9) yes
C42 H421 1.016 no
C42 H422 1.003 no
C43 N44 1.478(8) yes
C43 H431 1.025 no
C43 H432 1.014 no
N44 C45 1.281(8) yes
C45 C46 1.508(10) yes
C45 C47 1.422(10) yes
C46 H461 1.013 no
C46 H462 1.045 no
C46 H463 0.980 no
C47 C48 1.340(11) yes
C47 H471 1.014 no
C48 C49 1.596(8) yes
C48 O53 1.286(9) yes
C49 F50 1.267(8) yes
C49 F51 1.309(8) yes
C49 F52 1.284(9) yes
O61 C62 1.424(8) yes
C62 C63 1.492(11) yes
C62 H621 1.006 no
C62 H622 1.025 no
C63 N64 1.464(9) yes
C63 H631 1.013 no
C63 H632 1.012 no
N64 C65 1.292(9) yes
C65 C66 1.498(10) yes
C65 C67 1.421(10) yes
C66 H661 1.047 no
C66 H662 1.003 no
C66 H663 0.986 no
C67 C68 1.336(11) yes
C67 H671 1.028 no
C68 C69 1.587(8) yes
C68 O73 1.286(9) yes
C69 F70 1.253(10) yes
C69 F71 1.246(9) yes
C69 F72 1.291(10) yes
